data_2103612
loop_
_publ_author_name
'Burchell, Colin J.'
'Glidewell, Christopher'
'Lough, Alan J.'
'Ferguson, George'

_publ_section_title
;
 Salts of 3,5-dinitrobenzoic acid with organic diamines:
 hydrogen-bonded supramolecular structures in one, two and three
 dimensions
;
_journal_issue 2
_journal_name_full 'Acta Crystallographica Section B'
_journal_page_first 201
_journal_page_last 212
_journal_paper_doi 10.1107/S010876810001853X
_journal_volume 57
_journal_year 2001
_chemical_formula_moiety 'C12 H13 N2, C14 H7 N4 O12'
_chemical_formula_sum 'C26 H20 N6 O12'
_chemical_formula_weight 608.48
_chemical_name_systematic
;
3,5-Dinitrobenzoic acid--1,2-bis(4'-pyridyl)ethane (2/1)
;
_space_group_IT_number 14
_symmetry_cell_setting monoclinic
_symmetry_space_group_name_Hall '-P 2ybc'
_symmetry_space_group_name_H-M 'P 1 21/c 1'
_cell_angle_alpha 90.00
_cell_angle_beta 110.960(2)
_cell_angle_gamma 90.00
_cell_formula_units_Z 2
_cell_length_a 10.1344(6)
_cell_length_b 4.9420(2)
_cell_length_c 27.5984(14)
_cell_measurement_reflns_used 13358
_cell_measurement_temperature 150.0(10)
_cell_measurement_theta_max 27.49
_cell_measurement_theta_min 3.09
_cell_volume 1290.78(11)
_computing_cell_refinement 'DENZO-SMN (Otwinowski & Minor, 1997)'
_computing_data_collection 'Kappa-CCD server software (Nonius, 1997)'
_computing_data_reduction 'DENZO-SMN (Otwinowski & Minor, 1997)'
_computing_molecular_graphics 'NRCVAX-96, ORTEP (Johnson, 1976), PLATON (Spek, 2000)'
_computing_publication_material 'NRCVAX-96, SHELXL-97  and WordPerfect macro PRPKAPPA (Ferguson, 1999)'
_computing_structure_refinement 'NRCVAX-96 and SHELXL-97 (Sheldrick, 1997b)'
_computing_structure_solution 'SHELXS-97 (Sheldrick, 1997a)'
_diffrn_ambient_temperature 150.0(10)
_diffrn_measured_fraction_theta_full .955
_diffrn_measured_fraction_theta_max .955
_diffrn_measurement_device_type Kappa-CCD
_diffrn_measurement_method '\f scans and \w scans with \k offsets'
_diffrn_radiation_monochromator graphite
_diffrn_radiation_source 'fine-focus sealed X-ray tube'
_diffrn_radiation_type 'Mo K\a'
_diffrn_radiation_wavelength .71073
_diffrn_reflns_av_R_equivalents .043
_diffrn_reflns_av_sigmaI/netI .0554
_diffrn_reflns_limit_h_max 13
_diffrn_reflns_limit_h_min 0
_diffrn_reflns_limit_k_max 0
_diffrn_reflns_limit_k_min -6
_diffrn_reflns_limit_l_max 32
_diffrn_reflns_limit_l_min -35
_diffrn_reflns_number 13358
_diffrn_reflns_theta_full 27.49
_diffrn_reflns_theta_max 27.49
_diffrn_reflns_theta_min 3.09
_diffrn_standards_decay_% 0
_exptl_absorpt_coefficient_mu .127
_exptl_absorpt_correction_T_max .9751
_exptl_absorpt_correction_T_min .9605
_exptl_absorpt_correction_type multi-scan
_exptl_absorpt_process_details 'DENZO-SMN (Otwinowski & Minor, 1997)'
_exptl_crystal_colour colourless
_exptl_crystal_density_diffrn 1.566
_exptl_crystal_density_method 'not measured'
_exptl_crystal_description block
_exptl_crystal_F_000 628
_exptl_crystal_size_max .32
_exptl_crystal_size_mid .25
_exptl_crystal_size_min .20
_refine_diff_density_max .239
_refine_diff_density_min -.278
_refine_ls_extinction_method none
_refine_ls_goodness_of_fit_ref 1.045
_refine_ls_hydrogen_treatment constr
_refine_ls_matrix_type full
_refine_ls_number_parameters 200
_refine_ls_number_reflns 2838
_refine_ls_number_restraints 0
_refine_ls_restrained_S_all 1.045
_refine_ls_R_factor_all .0586
_refine_ls_R_factor_gt .0435
_refine_ls_shift/su_max .000
_refine_ls_shift/su_mean .000
_refine_ls_structure_factor_coef Fsqd
_refine_ls_weighting_details 'w=1/[\s^2^(Fo^2^)+(0.0414P)^2^+0.4399P] where P=(Fo^2^+2Fc^2^)/3'
_refine_ls_weighting_scheme calc
_refine_ls_wR_factor_ref .1115
_reflns_number_gt 2287
_reflns_number_total 2838
_reflns_threshold_expression >2\s(I)
_cod_data_source_file na0113.cif
_cod_data_source_block 6
_cod_depositor_comments
;
The following automatic conversions were performed:
'_exptl_absorpt_correction_type' value 'Multi-scan' changed to
'multi-scan' according to
'/home/saulius/struct/CIF-dictionaries/cif_core.dic' dictionary named
'cif_core.dic' version 2.4.1 from 2010-06-29.

Automatic conversion script
Id: cif_fix_enum 1527 2010-12-29 10:47:43Z saulius 

The following automatic conversions were performed:

'_exptl_absorpt_correction_type' value 'Multi-scan' changed to
'multi-scan' according to
/home/saulius/struct/CIF-dictionaries/cif_core.dic dictionary named
'cif_core.dic' version 2.4.1 from 2010-06-29.

Automatic conversion script
Id: cif_fix_values 1715 2011-07-08 13:25:40Z adriana 
;
_cod_original_sg_symbol_H-M 'P 21/c'
_cod_database_code 2103612
_cod_database_fobs_code 2103612

loop_
_symmetry_equiv_pos_as_xyz
'x, y, z'
'-x, y+1/2, -z+1/2'
'-x, -y, -z'
'x, -y-1/2, z-1/2'

loop_
_atom_site_label
_atom_site_fract_x
_atom_site_fract_y
_atom_site_fract_z
_atom_site_U_iso_or_equiv
_atom_site_adp_type
_atom_site_calc_flag
_atom_site_refinement_flags
_atom_site_occupancy
_atom_site_type_symbol
O1 1.01701(11) 1.4685(2) .63186(4) .0312(3) Uani d . 1 O
O2 1.13472(13) 1.4960(2) .57700(5) .0385(3) Uani d . 1 O
O3 1.49811(13) 2.1870(3) .60855(5) .0407(3) Uani d . 1 O
O4 1.54102(13) 2.4678(3) .67249(5) .0414(3) Uani d . 1 O
O5 1.26655(14) 2.4347(2) .78189(5) .0394(3) Uani d . 1 O
O6 1.11876(14) 2.1072(3) .77488(5) .0449(3) Uani d . 1 O
N3 1.47954(13) 2.2714(3) .64726(5) .0301(3) Uani d . 1 N
N5 1.20649(14) 2.2254(3) .76167(5) .0306(3) Uani d . 1 N
C11 1.19287(15) 1.8005(3) .64793(6) .0237(3) Uani d . 1 C
C12 1.29817(15) 1.9215(3) .63416(6) .0249(3) Uani d . 1 C
C13 1.37361(15) 2.1346(3) .66373(6) .0249(3) Uani d . 1 C
C14 1.34857(15) 2.2342(3) .70634(6) .0260(3) Uani d . 1 C
C15 1.24212(15) 2.1109(3) .71870(6) .0244(3) Uani d . 1 C
C16 1.16395(15) 1.8958(3) .69066(6) .0242(3) Uani d . 1 C
C17 1.10939(15) 1.5691(3) .61511(6) .0257(3) Uani d . 1 C
N1 .86651(13) 1.0833(3) .58171(5) .0259(3) Uani d . 1 N
C2 .79013(16) .9620(3) .60625(6) .0274(3) Uani d . 1 C
C3 .69732(16) .7560(3) .58328(6) .0270(3) Uani d . 1 C
C4 .68152(14) .6701(3) .53351(6) .0237(3) Uani d . 1 C
C5 .76474(15) .7954(3) .50919(6) .0277(3) Uani d . 1 C
C6 .85513(16) 1.0022(3) .53415(6) .0290(4) Uani d . 1 C
C7 .57701(15) .4516(3) .50692(6) .0268(3) Uani d . 1 C
H1 .9733 1.3433 .6120 .047 Uiso calc PR .50 H
H12 1.3180 1.8590 .6049 .030 Uiso calc R 1 H
H14 1.4018 2.3804 .7262 .031 Uiso calc R 1 H
H116 1.0920 1.8147 .7003 .029 Uiso calc R 1 H
H1A .9242 1.2164 .5969 .031 Uiso calc PR .50 H
H2 .8002 1.0193 .6402 .033 Uiso calc R 1 H
H3 .6442 .6726 .6014 .032 Uiso calc R 1 H
H5 .7592 .7387 .4756 .033 Uiso calc R 1 H
H6 .9104 1.0887 .5172 .035 Uiso calc R 1 H
H7A .5936 .2919 .5300 .032 Uiso calc R 1 H
H7B .5920 .3956 .4748 .032 Uiso calc R 1 H

loop_
_atom_site_aniso_label
_atom_site_aniso_U_11
_atom_site_aniso_U_22
_atom_site_aniso_U_33
_atom_site_aniso_U_12
_atom_site_aniso_U_13
_atom_site_aniso_U_23
O1 .0240(6) .0318(7) .0376(7) -.0070(5) .0108(5) -.0070(5)
O2 .0375(7) .0441(8) .0367(7) -.0069(5) .0169(6) -.0143(5)
O3 .0359(7) .0521(8) .0423(7) -.0062(6) .0240(6) -.0015(6)
O4 .0329(6) .0409(8) .0502(8) -.0147(5) .0146(6) -.0045(6)
O5 .0479(7) .0338(7) .0374(7) -.0034(6) .0165(6) -.0104(5)
O6 .0447(8) .0527(8) .0495(8) -.0079(6) .0318(7) -.0105(6)
N3 .0205(6) .0339(8) .0359(8) -.0008(5) .0100(6) .0047(6)
N5 .0296(7) .0329(8) .0303(7) .0034(6) .0121(6) -.0026(6)
C11 .0183(7) .0253(8) .0254(8) .0021(6) .0053(6) .0007(6)
C12 .0204(7) .0281(8) .0261(8) .0032(6) .0083(6) .0013(6)
C13 .0171(7) .0280(8) .0296(8) -.0005(6) .0082(6) .0049(6)
C14 .0207(7) .0253(8) .0286(8) -.0008(6) .0048(6) .0004(6)
C15 .0224(7) .0279(8) .0225(7) .0029(6) .0074(6) .0007(6)
C16 .0182(7) .0277(8) .0270(8) .0016(6) .0086(6) .0027(6)
C17 .0202(7) .0257(8) .0279(8) .0031(6) .0045(6) -.0009(6)
N1 .0161(6) .0276(7) .0323(7) -.0014(5) .0064(5) -.0014(6)
C2 .0224(7) .0314(9) .0270(8) .0004(6) .0071(6) -.0005(6)
C3 .0220(7) .0299(9) .0297(8) -.0014(6) .0101(6) .0021(6)
C4 .0155(7) .0231(8) .0306(8) .0028(5) .0059(6) .0000(6)
C5 .0209(7) .0336(9) .0298(8) .0006(6) .0105(6) -.0036(7)
C6 .0201(7) .0343(9) .0350(9) -.0006(6) .0128(6) -.0007(7)
C7 .0184(7) .0262(8) .0333(8) .0005(6) .0064(6) -.0015(6)

loop_
_atom_type_symbol
_atom_type_description
_atom_type_scat_dispersion_real
_atom_type_scat_dispersion_imag
_atom_type_scat_source
C C .0033 .0016 'International Tables Vol C Tables 4.2.6.8 and 6.1.1.4'
H H .0000 .0000 'International Tables Vol C Tables 4.2.6.8 and 6.1.1.4'
N N .0061 .0033 'International Tables Vol C Tables 4.2.6.8 and 6.1.1.4'
O O .0106 .0060 'International Tables Vol C Tables 4.2.6.8 and 6.1.1.4'

loop_
_geom_angle_atom_site_label_1
_geom_angle_atom_site_label_2
_geom_angle_atom_site_label_3
_geom_angle_site_symmetry_1
_geom_angle_site_symmetry_3
_geom_angle
_geom_angle_publ_flag
C17 O1 H1 . . 109.5 no
O3 N3 O4 . . 124.08(13) no
O3 N3 C13 . . 118.08(14) no
O4 N3 C13 . . 117.81(13) no
O6 N5 O5 . . 124.16(13) no
O6 N5 C15 . . 118.09(14) no
O5 N5 C15 . . 117.75(13) no
C12 C11 C16 . . 120.01(14) no
C12 C11 C17 . . 118.72(13) no
C16 C11 C17 . . 121.27(13) no
C13 C12 C11 . . 118.86(14) no
C13 C12 H12 . . 120.6 no
C11 C12 H12 . . 120.6 no
C14 C13 C12 . . 122.90(14) no
C14 C13 N3 . . 118.46(14) no
C12 C13 N3 . . 118.54(13) no
C13 C14 C15 . . 116.76(15) no
C13 C14 H14 . . 121.6 no
C15 C14 H14 . . 121.6 no
C14 C15 C16 . . 122.74(14) no
C14 C15 N5 . . 117.85(14) no
C16 C15 N5 . . 119.31(13) no
C15 C16 C11 . . 118.72(13) no
C15 C16 H116 . . 120.6 no
C11 C16 H116 . . 120.6 no
O2 C17 O1 . . 126.87(15) no
O2 C17 C11 . . 119.54(14) no
O1 C17 C11 . . 113.59(13) no
C6 N1 C2 . . 119.99(14) no
C6 N1 H1A . . 120.0 no
C2 N1 H1A . . 120.0 no
N1 C2 C3 . . 121.44(14) no
N1 C2 H2 . . 119.3 no
C3 C2 H2 . . 119.3 no
C2 C3 C4 . . 119.89(14) no
C2 C3 H3 . . 120.1 no
C4 C3 H3 . . 120.1 no
C3 C4 C5 . . 117.59(14) no
C3 C4 C7 . . 120.80(13) no
C5 C4 C7 . . 121.61(14) no
C6 C5 C4 . . 119.70(14) no
C6 C5 H5 . . 120.2 no
C4 C5 H5 . . 120.2 no
N1 C6 C5 . . 121.36(14) no
N1 C6 H6 . . 119.3 no
C5 C6 H6 . . 119.3 no
C4 C7 C7 . 3_666 111.76(16) no
C4 C7 H7A . . 109.3 no
C7 C7 H7A 3_666 . 109.3 no
C4 C7 H7B . . 109.3 no
C7 C7 H7B 3_666 . 109.3 no
H7A C7 H7B . . 107.9 no

loop_
_geom_bond_atom_site_label_1
_geom_bond_atom_site_label_2
_geom_bond_site_symmetry_2
_geom_bond_distance
_geom_bond_publ_flag
O1 C17 . 1.2834(18) no
O1 H1 . .8400 no
O2 C17 . 1.2230(18) no
O3 N3 . 1.2223(18) no
O4 N3 . 1.2267(18) no
O5 N5 . 1.2286(18) no
O6 N5 . 1.2234(17) no
N3 C13 . 1.4714(19) no
N5 C15 . 1.4707(19) no
C11 C12 . 1.390(2) no
C11 C16 . 1.395(2) no
C11 C17 . 1.515(2) no
C12 C13 . 1.383(2) no
C12 H12 . .9500 no
C13 C14 . 1.380(2) no
C14 C15 . 1.384(2) no
C14 H14 . .9500 no
C15 C16 . 1.385(2) no
C16 H116 . .9500 no
N1 C6 . 1.337(2) no
N1 C2 . 1.3388(19) no
N1 H1A . .8800 no
C2 C3 . 1.377(2) no
C2 H2 . .9500 no
C3 C4 . 1.391(2) no
C3 H3 . .9500 no
C4 C5 . 1.397(2) no
C4 C7 . 1.507(2) no
C5 C6 . 1.381(2) no
C5 H5 . .9500 no
C6 H6 . .9500 no
C7 C7 3_666 1.544(3) no
C7 H7A . .9900 no
C7 H7B . .9900 no

loop_
_geom_hbond_atom_site_label_D
_geom_hbond_atom_site_label_H
_geom_hbond_atom_site_label_A
_geom_hbond_site_symmetry_A
_geom_hbond_distance_DH
_geom_hbond_distance_HA
_geom_hbond_distance_DA
_geom_hbond_angle_DHA
_geom_hbond_publ_flag
O1 H1 N1 . .84 1.70 2.521(2) 167 yes
N1 H1A O1 . .88 1.65 2.521(2) 170 yes
C5 H5 O2 3_776 .95 2.39 3.241(2) 148 yes

loop_
_geom_torsion_atom_site_label_1
_geom_torsion_atom_site_label_2
_geom_torsion_atom_site_label_3
_geom_torsion_atom_site_label_4
_geom_torsion_site_symmetry_4
_geom_torsion
_geom_torsion_publ_flag
C16 C11 C12 C13 . .6(2) no
C17 C11 C12 C13 . 179.35(13) no
C11 C12 C13 C14 . -.4(2) no
C11 C12 C13 N3 . -176.71(13) no
O3 N3 C13 C14 . -177.84(14) no
O4 N3 C13 C14 . .2(2) no
O3 N3 C13 C12 . -1.3(2) no
O4 N3 C13 C12 . 176.73(14) no
C12 C13 C14 C15 . -.2(2) no
N3 C13 C14 C15 . 176.10(13) no
C13 C14 C15 C16 . .7(2) no
C13 C14 C15 N5 . -175.77(13) no
O6 N5 C15 C14 . -175.48(14) no
O5 N5 C15 C14 . 4.8(2) no
O6 N5 C15 C16 . 7.9(2) no
O5 N5 C15 C16 . -171.77(14) no
C14 C15 C16 C11 . -.5(2) no
N5 C15 C16 C11 . 175.91(13) no
C12 C11 C16 C15 . -.2(2) no
C17 C11 C16 C15 . -178.91(13) no
C12 C11 C17 O2 . -1.0(2) no
C16 C11 C17 O2 . 177.81(14) no
C12 C11 C17 O1 . 178.61(13) no
C16 C11 C17 O1 . -2.6(2) no
C6 N1 C2 C3 . -1.0(2) no
N1 C2 C3 C4 . .0(2) no
C2 C3 C4 C5 . 1.5(2) no
C2 C3 C4 C7 . -177.91(14) no
C3 C4 C5 C6 . -1.9(2) no
C7 C4 C5 C6 . 177.42(14) no
C2 N1 C6 C5 . .5(2) no
C4 C5 C6 N1 . 1.0(2) no
C3 C4 C7 C7 3_666 68.6(2) no
C5 C4 C7 C7 3_666 -110.74(19) no
